data_2005448
loop_
_publ_author_name
'Blake, A. J.'
'McNab, H.'

_publ_section_title
;
 Four Simple Pyridazin-3(2<i>H</i>)-ones
;
_journal_issue 10
_journal_name_full 'Acta Crystallographica Section C'
_journal_page_first 2622
_journal_page_last 2627
_journal_paper_doi 10.1107/S0108270196005355
_journal_volume 52
_journal_year 1996
_chemical_formula_structural 'C5 H6 N2 O1, H2 O'
_chemical_formula_sum 'C5 H8 N2 O2'
_chemical_formula_weight 128.13
_chemical_melting_point 376
_chemical_name_common 'Compound 7.H~2~O'
_chemical_name_systematic
;
 6-methylpyridazin-3(2H)-one monohydrate
;
_space_group_IT_number 62
_symmetry_cell_setting orthorhombic
_symmetry_space_group_name_Hall '-P 2ac 2n'
_symmetry_space_group_name_H-M 'P n m a'
_audit_creation_method SHELXL
_cell_angle_alpha 90.00
_cell_angle_beta 90.00
_cell_angle_gamma 90.00
_cell_formula_units_Z 4
_cell_length_a 6.325(2)
_cell_length_b 6.322(3)
_cell_length_c 15.597(4)
_cell_measurement_reflns_used '33 (at +-\w)'
_cell_measurement_temperature 150.0(2)
_cell_measurement_theta_max 16.5
_cell_measurement_theta_min 12
_cell_volume 623.7(4)
_computing_cell_refinement DIF4
_computing_data_collection 'DIF4 (Stoe & Cie, 1990)'
_computing_data_reduction 'X-RED (Stoe & Cie, 1995)'
_computing_molecular_graphics 'SHELXTL/PC (Sheldrick, 1995)'
_computing_publication_material SHELXL93
_computing_structure_refinement 'SHELXL93 (Sheldrick, 1993)'
_computing_structure_solution 'SHELXS86 (Sheldrick, 1990)'
_diffrn_ambient_temperature 150.0(2)
_diffrn_measurement_device
;
Stoe Stadi-4 four-circle diffractometer equipped with Oxford Cryosystems
low-temperature device (Cosier & Glazer, 1986)
;
_diffrn_measurement_method '\w-2\q scans'
_diffrn_radiation_monochromator graphite
_diffrn_radiation_source 'fine-focus sealed tube'
_diffrn_radiation_type MoK\a
_diffrn_radiation_wavelength 0.71073
_diffrn_reflns_av_R_equivalents 0.0573
_diffrn_reflns_av_sigmaI/netI 0.0356
_diffrn_reflns_limit_h_max 1
_diffrn_reflns_limit_h_min -8
_diffrn_reflns_limit_k_max 1
_diffrn_reflns_limit_k_min -8
_diffrn_reflns_limit_l_max 20
_diffrn_reflns_limit_l_min -1
_diffrn_reflns_number 1317
_diffrn_reflns_theta_max 27.56
_diffrn_reflns_theta_min 2.61
_diffrn_standards_decay_% <1
_diffrn_standards_interval_time 60
_diffrn_standards_number 3
_exptl_absorpt_coefficient_mu 0.107
_exptl_absorpt_correction_type none
_exptl_crystal_colour colourless
_exptl_crystal_density_diffrn 1.365
_exptl_crystal_density_meas ?
_exptl_crystal_description block
_exptl_crystal_F_000 272
_exptl_crystal_size_max 0.46
_exptl_crystal_size_mid 0.31
_exptl_crystal_size_min 0.15
_refine_diff_density_max 0.40
_refine_diff_density_min -0.25
_refine_ls_extinction_coef 0.007(4)
_refine_ls_extinction_method 'SHELXL93 (Sheldrick, 1993)'
_refine_ls_goodness_of_fit_all 1.035
_refine_ls_goodness_of_fit_obs 1.074
_refine_ls_hydrogen_treatment refall
_refine_ls_matrix_type full
_refine_ls_number_parameters 78
_refine_ls_number_reflns 777
_refine_ls_number_restraints 0
_refine_ls_restrained_S_all 1.082
_refine_ls_restrained_S_obs 1.074
_refine_ls_R_factor_all 0.0825
_refine_ls_R_factor_obs 0.0481
_refine_ls_shift/esd_max 0.069
_refine_ls_shift/esd_mean 0.011
_refine_ls_structure_factor_coef Fsqd
_refine_ls_weighting_details 'w = 1/[\s^2^(Fo^2^)+(0.071P)^2^+0.280P] where P=(Fo^2^+2Fc^2^)/3'
_refine_ls_weighting_scheme calc
_refine_ls_wR_factor_all 0.1529
_refine_ls_wR_factor_obs 0.1229
_reflns_number_observed 538
_reflns_number_total 785
_reflns_observed_criterion >2sigma(I)
_cod_data_source_file ab1367.cif
_cod_data_source_block 7
_cod_depositor_comments
;
The following automatic conversions were performed:
'_symmetry_cell_setting' value 'Orthorhombic' changed to 'orthorhombic'
according to '/home/saulius/struct/CIF-dictionaries/cif_core.dic'
dictionary named 'cif_core.dic' version 2.4.1 from 2010-06-29.

Automatic conversion script
Id: cif_fix_enum 1527 2010-12-29 10:47:43Z saulius 

The following automatic conversions were performed:

'_chemical_melting_point' value '376K' was changed to '376' - the
value should be numeric and without a unit
designator.

'_symmetry_cell_setting' value 'Orthorhombic' changed to
'orthorhombic' according to
/home/saulius/struct/CIF-dictionaries/cif_core.dic dictionary named
'cif_core.dic' version 2.4.1 from
2010-06-29.

'_exptl_absorpt_correction_type' value 'None' changed to
'none' according to
/home/saulius/struct/CIF-dictionaries/cif_core.dic dictionary named
'cif_core.dic' version 2.4.1 from 2010-06-29.

'_geom_bond_publ_flag'
value 'No' changed to 'no' according to
/home/saulius/struct/CIF-dictionaries/cif_core.dic dictionary named
'cif_core.dic' version 2.4.1 from 2010-06-29 (8
times).

'_geom_angle_publ_flag' value 'No' changed to 'no' according
to /home/saulius/struct/CIF-dictionaries/cif_core.dic dictionary
named 'cif_core.dic' version 2.4.1 from 2010-06-29 (10 times).

Automatic conversion script
Id: cif_fix_values 1715 2011-07-08 13:25:40Z adriana 

The following automatic conversions were performed:

'_exptl_crystal_density_meas' value 'not measured' was changed to '?'
- the value is perceived as not measured.

Automatic conversion script
Id: cif_fix_values 3008 2015-01-20 13:52:24Z robertas 

The following automatic conversions were performed:

'_refine_ls_weighting_scheme' value 'calc w =
1/[\s^2^(Fo^2^)+(0.071P)^2^+0.280P] where P=(Fo^2^+2Fc^2^)/3' was
changed to 'calc'. New tag '_refine_ls_weighting_details' was
created. The value of the new tag was set to 'w =
1/[\s^2^(Fo^2^)+(0.071P)^2^+0.280P] where P=(Fo^2^+2Fc^2^)/3'.

Automatic conversion script
Id: cif_fix_values 3143 2015-03-26 13:38:13Z robertas 
;
_cod_database_code 2005448

loop_
_symmetry_equiv_pos_as_xyz
'x, y, z'
'-x+1/2, -y, z+1/2'
'-x, y+1/2, -z'
'x+1/2, -y+1/2, -z+1/2'
'-x, -y, -z'
'x-1/2, y, -z-1/2'
'x, -y-1/2, z'
'-x-1/2, y-1/2, z-1/2'

loop_
_atom_site_aniso_label
_atom_site_aniso_U_11
_atom_site_aniso_U_22
_atom_site_aniso_U_33
_atom_site_aniso_U_12
_atom_site_aniso_U_13
_atom_site_aniso_U_23
N1 0.0204(10) 0.0336(13) 0.0224(11) 0.000 0.0030(8) 0.000
N2 0.0192(11) 0.0365(13) 0.0191(10) 0.000 -0.0009(8) 0.000
C3 0.0184(12) 0.040(2) 0.0214(12) 0.000 0.0006(10) 0.000
O3 0.0210(10) 0.088(2) 0.0216(10) 0.000 0.0019(8) 0.000
C4 0.0182(11) 0.036(2) 0.0248(13) 0.000 -0.0027(11) 0.000
C5 0.0251(13) 0.040(2) 0.0211(13) 0.000 -0.0046(11) 0.000
C6 0.0268(14) 0.031(2) 0.0223(12) 0.000 0.0016(10) 0.000
C6m 0.034(2) 0.056(2) 0.0235(14) 0.000 0.0062(12) 0.000
O1w 0.0182(11) 0.126(3) 0.0212(11) 0.000 -0.0011(8) 0.000

loop_
_atom_site_label
_atom_site_occupancy
_atom_site_fract_x
_atom_site_fract_y
_atom_site_fract_z
_atom_site_U_iso_or_equiv
_atom_site_thermal_displace_type
_atom_site_calc_flag
_atom_site_refinement_flags
_atom_site_type_symbol
N1 1 0.5427(3) 0.2500 0.48297(14) 0.0255(6) Uani d S N
N2 1 0.4348(3) 0.2500 0.55796(14) 0.0249(6) Uani d S N
H2 1 0.5272(67) 0.2500 0.6047(26) 0.055(11) Uiso d S H
C3 1 0.2206(4) 0.2500 0.5679(2) 0.0267(7) Uani d S C
O3 1 0.1431(3) 0.2500 0.64140(13) 0.0434(7) Uani d S O
C4 1 0.1019(4) 0.2500 0.4894(2) 0.0263(6) Uani d S C
H4 1 -0.0587(51) 0.2500 0.4915(19) 0.028(8) Uiso d S H
C5 1 0.2059(4) 0.2500 0.4144(2) 0.0287(7) Uani d S C
H5 1 0.1393(58) 0.2500 0.3653(24) 0.042(10) Uiso d S H
C6 1 0.4325(4) 0.2500 0.4126(2) 0.0268(7) Uani d S C
C6m 1 0.5506(5) 0.2500 0.3296(2) 0.0379(8) Uani d S C
H6m1 1 0.7171(70) 0.2500 0.3394(24) 0.054(11) Uiso d S H
H6m2 1 0.5200(47) 0.1223(52) 0.2967(18) 0.068(9) Uiso d . H
O1w 1 0.7277(4) 0.2500 0.68677(15) 0.0552(9) Uani d S O
H1w 1 0.8441(61) 0.2500 0.6728(21) 0.031(9) Uiso d S H
H2w 1 0.7156(70) 0.2500 0.7444(32) 0.062(13) Uiso d S H

loop_
_atom_type_symbol
_atom_type_description
_atom_type_scat_dispersion_real
_atom_type_scat_dispersion_imag
_atom_type_scat_source
C C 0.0033 0.0016 'International Tables Vol C Tables 4.2.6.8 and 6.1.1.4'
H H 0.0000 0.0000 'International Tables Vol C Tables 4.2.6.8 and 6.1.1.4'
N N 0.0061 0.0033 'International Tables Vol C Tables 4.2.6.8 and 6.1.1.4'
O O 0.0106 0.0060 'International Tables Vol C Tables 4.2.6.8 and 6.1.1.4'

loop_
_geom_angle_atom_site_label_1
_geom_angle_atom_site_label_2
_geom_angle_atom_site_label_3
_geom_angle
_geom_angle_publ_flag
C6 N1 N2 117.4(2) no
N1 N2 C3 126.8(2) no
O3 C3 N2 119.7(2) no
O3 C3 C4 125.3(2) no
N2 C3 C4 115.0(2) no
C5 C4 C3 119.1(2) no
C4 C5 C6 120.5(3) no
N1 C6 C5 121.3(2) no
N1 C6 C6m 117.6(3) no
C5 C6 C6m 121.1(3) no

loop_
_geom_bond_atom_site_label_1
_geom_bond_atom_site_label_2
_geom_bond_distance
_geom_bond_publ_flag
N1 C6 1.300(3) no
N1 N2 1.354(3) no
N2 C3 1.364(3) no
C3 O3 1.247(3) no
C3 C4 1.437(4) no
C4 C5 1.342(4) no
C5 C6 1.434(4) no
C6 C6m 1.494(4) no
